data_4033730
loop_
_publ_author_name
'Watanabe, Hiroyuki'
'Tanaka, Kazuo'
'Chujo, Yoshiki'

_publ_section_title
;
 Independently Tuned Frontier Orbital Energy Levels of
 1,3,4,6,9b-Pentaazaphenalene Derivatives by the Conjugation Effect.
;
_journal_issue 5
_journal_name_full 'The Journal of organic chemistry'
_journal_page_first 2768
_journal_page_last 2778
_journal_paper_doi 10.1021/acs.joc.8b03161
_journal_volume 84
_journal_year 2019
_chemical_formula_moiety 'C16 H21 N5'
_chemical_formula_sum 'C16 H21 N5'
_chemical_formula_weight 283.38
_space_group_crystal_system orthorhombic
_space_group_IT_number 63
_space_group_name_Hall '-C 2c 2'
_space_group_name_H-M_alt 'C m c m'
_atom_sites_solution_hydrogens geom
_atom_sites_solution_primary dual
_atom_sites_solution_secondary dual
_audit_creation_method SHELXL-2014/7
_cell_angle_alpha 90
_cell_angle_beta 90
_cell_angle_gamma 90
_cell_formula_units_Z 4
_cell_length_a 22.736(4)
_cell_length_b 8.2462(11)
_cell_length_c 8.0625(11)
_cell_measurement_reflns_used 3479
_cell_measurement_temperature 93(2)
_cell_measurement_theta_max 27.58
_cell_measurement_theta_min 3.10
_cell_volume 1511.6(4)
_computing_cell_refinement 'Rigaku RAPID AUTO'
_computing_data_collection 'Rigaku RAPID AUTO'
_computing_molecular_graphics 'Yadokari-XG (Wakita, Nemoto et al., 2009)'
_computing_publication_material 'Yadokari-XG (Wakita, Nemoto et al., 2009)'
_computing_structure_refinement 'SHELXL-2014/7 (Sheldrick, 2014)'
_computing_structure_solution 'SHELXT-2014/5 (Sheldrick, 2014)'
_diffrn_ambient_temperature 93(2)
_diffrn_detector_area_resol_mean 10.0
_diffrn_measured_fraction_theta_full 0.995
_diffrn_measured_fraction_theta_max 0.994
_diffrn_measurement_device_type 'Rigaku R-AXISIP'
_diffrn_measurement_method \w
_diffrn_radiation_type MoK\a
_diffrn_radiation_wavelength 0.71075
_diffrn_reflns_av_R_equivalents 0.1317
_diffrn_reflns_av_unetI/netI 0.1184
_diffrn_reflns_Laue_measured_fraction_full 0.995
_diffrn_reflns_Laue_measured_fraction_max 0.994
_diffrn_reflns_limit_h_max 29
_diffrn_reflns_limit_h_min -29
_diffrn_reflns_limit_k_max 10
_diffrn_reflns_limit_k_min -9
_diffrn_reflns_limit_l_max 10
_diffrn_reflns_limit_l_min -9
_diffrn_reflns_number 6785
_diffrn_reflns_point_group_measured_fraction_full 0.995
_diffrn_reflns_point_group_measured_fraction_max 0.994
_diffrn_reflns_theta_full 25.242
_diffrn_reflns_theta_max 27.463
_diffrn_reflns_theta_min 3.585
_diffrn_source 'sealed Xray tube'
_exptl_absorpt_coefficient_mu 0.078
_exptl_absorpt_correction_T_max 1.0000
_exptl_absorpt_correction_T_min 0.0767
_exptl_absorpt_correction_type empirical
_exptl_absorpt_process_details
;
 Higashi, T. (1995). Program for Absorption Correction.
    Rigaku Corporation, Tokyo, Japan.
;
_exptl_crystal_colour red
_exptl_crystal_density_diffrn 1.245
_exptl_crystal_description platelet
_exptl_crystal_F_000 608
_exptl_crystal_size_max 0.2
_exptl_crystal_size_mid 0.2
_exptl_crystal_size_min 0.1
_exptl_transmission_factor_max 1.0000
_exptl_transmission_factor_min 0.0767
_refine_diff_density_max 0.299
_refine_diff_density_min -0.314
_refine_diff_density_rms 0.067
_refine_ls_extinction_method none
_refine_ls_goodness_of_fit_ref 1.052
_refine_ls_hydrogen_treatment refall
_refine_ls_matrix_type full
_refine_ls_number_parameters 88
_refine_ls_number_reflns 949
_refine_ls_number_restraints 0
_refine_ls_restrained_S_all 1.052
_refine_ls_R_factor_all 0.1055
_refine_ls_R_factor_gt 0.0702
_refine_ls_shift/su_max 0.003
_refine_ls_shift/su_mean 0.001
_refine_ls_structure_factor_coef Fsqd
_refine_ls_weighting_details 'w=1/[\s^2^(Fo^2^)+(0.1042P)^2^] where P=(Fo^2^+2Fc^2^)/3'
_refine_ls_weighting_scheme calc
_refine_ls_wR_factor_gt 0.1713
_refine_ls_wR_factor_ref 0.1899
_reflns_Friedel_coverage 0.000
_reflns_number_gt 648
_reflns_number_total 949
_reflns_threshold_expression 'I > 2\s(I)'
_cod_data_source_file jo8b03161_si_001.cif
_cod_data_source_block 5APtBu
_cod_database_code 4033730
_shelx_shelxl_version_number 2014/7
_shelx_space_group_comment
;
The symmetry employed for this shelxl refinement is uniquely defined
by the following loop, which should always be used as a source of
symmetry information in preference to the above space-group names.
They are only intended as comments.
;
_publcif_info_exptl_table_max_cols 4
_publcif_info_exptl_table_use_headnotes n
_publcif_funding_html
;
;

loop_
_space_group_symop_operation_xyz
'x, y, z'
'-x, -y, z+1/2'
'x, -y, -z'
'-x, y, -z+1/2'
'x+1/2, y+1/2, z'
'-x+1/2, -y+1/2, z+1/2'
'x+1/2, -y+1/2, -z'
'-x+1/2, y+1/2, -z+1/2'
'-x, -y, -z'
'x, y, -z-1/2'
'-x, y, z'
'x, -y, z-1/2'
'-x+1/2, -y+1/2, -z'
'x+1/2, y+1/2, -z-1/2'
'-x+1/2, y+1/2, z'
'x+1/2, -y+1/2, z-1/2'

loop_
_atom_site_label
_atom_site_type_symbol
_atom_site_fract_x
_atom_site_fract_y
_atom_site_fract_z
_atom_site_U_iso_or_equiv
_atom_site_adp_type
_atom_site_occupancy
_atom_site_site_symmetry_order
_atom_site_calc_flag
_atom_site_refinement_flags_posn
_atom_site_refinement_flags_adp
_atom_site_refinement_flags_occupancy
N1 N 0.39524(9) 0.4330(3) 0.2500 0.0289(7) Uani 1 2 d S T P
N2 N 0.5000 0.4293(4) 0.2500 0.0277(8) Uani 1 4 d S T P
N3 N 0.44936(10) 0.6805(3) 0.2500 0.0336(7) Uani 1 2 d S T P
C1 C 0.5000 0.6019(5) 0.2500 0.0291(9) Uani 1 4 d S T P
C2 C 0.5000 0.0970(5) 0.2500 0.0319(10) Uani 1 4 d S T P
C3 C 0.34289(12) 0.6922(3) 0.2500 0.0276(7) Uani 1 2 d S T P
C4 C 0.44631(12) 0.3482(4) 0.2500 0.0298(8) Uani 1 2 d S T P
C5 C 0.39903(12) 0.5934(3) 0.2500 0.0284(7) Uani 1 2 d S T P
C6 C 0.44745(14) 0.1802(4) 0.2500 0.0318(8) Uani 1 2 d S T P
C7 C 0.34288(10) 0.7994(3) 0.4051(3) 0.0320(6) Uani 1 1 d . . .
H7 H 0.3796(10) 0.871(3) 0.409(3) 0.039(6) Uiso 1 1 d . . .
H7A H 0.3430(9) 0.736(2) 0.508(3) 0.033(6) Uiso 1 1 d . . .
C8 C 0.28889(14) 0.5833(4) 0.2500 0.0335(8) Uani 1 2 d S T P
H8 H 0.2874(8) 0.514(3) 0.148(3) 0.037(6) Uiso 1 1 d . . .
H8A H 0.4119(14) 0.131(3) 0.2500 0.031(8) Uiso 1 2 d S . P
H8B H 0.5000 -0.021(6) 0.2500 0.047(14) Uiso 1 4 d S . P
H8C H 0.3073(10) 0.868(2) 0.406(3) 0.032(5) Uiso 1 1 d . . .
H8D H 0.2556(14) 0.644(4) 0.2500 0.038(9) Uiso 1 2 d S . P

loop_
_atom_site_aniso_label
_atom_site_aniso_U_11
_atom_site_aniso_U_22
_atom_site_aniso_U_33
_atom_site_aniso_U_23
_atom_site_aniso_U_13
_atom_site_aniso_U_12
N1 0.0322(14) 0.0254(15) 0.0289(14) 0.000 0.000 0.0001(11)
N2 0.0291(18) 0.0234(19) 0.031(2) 0.000 0.000 0.000
N3 0.0310(14) 0.0247(15) 0.0450(17) 0.000 0.000 0.0016(11)
C1 0.036(2) 0.018(2) 0.033(2) 0.000 0.000 0.000
C2 0.048(3) 0.020(2) 0.028(2) 0.000 0.000 0.000
C3 0.0312(15) 0.0241(16) 0.0275(16) 0.000 0.000 -0.0010(12)
C4 0.0352(17) 0.0287(18) 0.0254(17) 0.000 0.000 -0.0018(12)
C5 0.0364(16) 0.0241(17) 0.0248(15) 0.000 0.000 -0.0026(13)
C6 0.0374(18) 0.0245(18) 0.0336(18) 0.000 0.000 -0.0033(13)
C7 0.0366(12) 0.0311(13) 0.0282(12) -0.0016(9) -0.0014(10) 0.0022(10)
C8 0.0328(17) 0.0338(19) 0.034(2) 0.000 0.000 0.0009(14)

loop_
_atom_type_symbol
_atom_type_description
_atom_type_scat_dispersion_real
_atom_type_scat_dispersion_imag
_atom_type_scat_source
C C 0.0033 0.0016 'International Tables Vol C Tables 4.2.6.8 and 6.1.1.4'
H H 0.0000 0.0000 'International Tables Vol C Tables 4.2.6.8 and 6.1.1.4'
N N 0.0061 0.0033 'International Tables Vol C Tables 4.2.6.8 and 6.1.1.4'

loop_
_geom_angle_atom_site_label_1
_geom_angle_atom_site_label_2
_geom_angle_atom_site_label_3
_geom_angle
_geom_angle_site_symmetry_1
_geom_angle_site_symmetry_3
C5 N1 C4 117.3(2) . .
C4 N2 C4 122.6(3) . 11_655
C4 N2 C1 118.71(17) . .
C4 N2 C1 118.71(17) 11_655 .
C1 N3 C5 118.5(3) . .
N3 C1 N3 121.3(4) 11_655 .
N3 C1 N2 119.36(18) 11_655 .
N3 C1 N2 119.36(18) . .
C6 C2 C6 120.3(4) . 11_655
C6 C2 H8B 119.9(2) . .
C6 C2 H8B 119.9(2) 11_655 .
C5 C3 C8 111.3(3) . .
C5 C3 C7 108.10(16) . .
C8 C3 C7 109.91(17) . .
C5 C3 C7 108.10(16) . 10_556
C8 C3 C7 109.91(17) . 10_556
C7 C3 C7 109.5(2) . 10_556
N1 C4 C6 122.1(3) . .
N1 C4 N2 120.2(3) . .
C6 C4 N2 117.6(3) . .
N1 C5 N3 125.8(3) . .
N1 C5 C3 118.8(2) . .
N3 C5 C3 115.4(2) . .
C2 C6 C4 120.9(3) . .
C2 C6 H8A 123.6(18) . .
C4 C6 H8A 115.4(18) . .
C3 C7 H7 110.8(13) . .
C3 C7 H7A 112.8(12) . .
H7 C7 H7A 106.1(18) . .
C3 C7 H8C 109.6(13) . .
H7 C7 H8C 110.1(18) . .
H7A C7 H8C 107.4(18) . .
C3 C8 H8 111.3(12) . .
C3 C8 H8D 110(2) . .
H8 C8 H8D 106.5(16) . .

loop_
_geom_bond_atom_site_label_1
_geom_bond_atom_site_label_2
_geom_bond_distance
_geom_bond_site_symmetry_2
N1 C5 1.325(4) .
N1 C4 1.355(3) .
N2 C4 1.392(3) .
N2 C4 1.392(3) 11_655
N2 C1 1.423(5) .
N3 C1 1.321(3) .
N3 C5 1.351(4) .
C1 N3 1.321(3) 11_655
C2 C6 1.378(4) .
C2 C6 1.378(4) 11_655
C2 H8B 0.97(5) .
C3 C5 1.514(4) .
C3 C8 1.521(4) .
C3 C7 1.531(3) .
C3 C7 1.531(3) 10_556
C4 C6 1.386(4) .
C6 H8A 0.90(3) .
C7 H7 1.02(2) .
C7 H7A 0.98(2) .
C7 H8C 0.99(2) .
C8 H8 1.00(2) .
C8 H8D 0.91(3) .

loop_
_geom_torsion_atom_site_label_1
_geom_torsion_atom_site_label_2
_geom_torsion_atom_site_label_3
_geom_torsion_atom_site_label_4
_geom_torsion
_geom_torsion_site_symmetry_1
_geom_torsion_site_symmetry_4
C5 N3 C1 N3 180.0 . 11_655
C5 N3 C1 N2 0.0 . .
C4 N2 C1 N3 180.0 . 11_655
C4 N2 C1 N3 0.0 11_655 11_655
C4 N2 C1 N3 0.0 . .
C4 N2 C1 N3 180.0 11_655 .
C5 N1 C4 C6 180.0 . .
C5 N1 C4 N2 0.0 . .
C4 N2 C4 N1 180.0 11_655 .
C1 N2 C4 N1 0.0 . .
C4 N2 C4 C6 0.0 11_655 .
C1 N2 C4 C6 180.0 . .
C4 N1 C5 N3 0.0 . .
C4 N1 C5 C3 180.0 . .
C1 N3 C5 N1 0.0 . .
C1 N3 C5 C3 180.0 . .
C8 C3 C5 N1 0.0 . .
C7 C3 C5 N1 120.79(16) . .
C7 C3 C5 N1 -120.79(16) 10_556 .
C8 C3 C5 N3 180.0 . .
C7 C3 C5 N3 -59.21(16) . .
C7 C3 C5 N3 59.21(16) 10_556 .
C6 C2 C6 C4 0.0 11_655 .
N1 C4 C6 C2 180.0 . .
N2 C4 C6 C2 0.0 . .

loop_
_publcif_info_datablock_id
_publcif_info_datablock_publ_exptl
_publcif_info_datablock_publ_geom
_publcif_info_datablock_structure
{57df45a5-cbb2-492f-872b-faee789d8f8e} y y y

loop_
_publcif_info_datablock.id
_publcif_info_datablock.publ_exptl
_publcif_info_datablock.publ_geom
_publcif_info_datablock.structure
{57df45a5-cbb2-492f-872b-faee789d8f8e} y y y

loop_
_publcif_info_exptl_table_extra_item
sin_theta_over_lambda_max

loop_
_publcif_info_tables.block_id
_publcif_info_tables.reference_item
{57df45a5-cbb2-492f-872b-faee789d8f8e} '_publcif_info_datablock.publ_exptl'

loop_
_publcif_info_cif.paper_type
EX
